data_7150757
loop_
_publ_author_name
'Ben-Haida, Abderrazak'
'Colquhoun, Howard M.'
'Hodge, Philip'
'Raftery, James'
'White, Andrew J. P.'
'Williams, David J.'

_publ_section_title
;
 Macrocyclic aromatic polysulfones and sulfide-sulfones: synthesis and
 structural characterisation of molecular pentagons and rectangles
;
_journal_issue 24
_journal_name_full 'Organic &amp; Biomolecular Chemistry'
_journal_page_first 5229
_journal_page_last 5235
_journal_paper_doi 10.1039/b912193e
_journal_volume 7
_journal_year 2009
_chemical_formula_moiety 'C36 H24 O4 S4, C H2 Cl2'
_chemical_formula_sum 'C37 H26 Cl2 O4 S4'
_chemical_formula_weight 733.72
_chemical_name_systematic
;
?
;
_space_group_IT_number 14
_symmetry_cell_setting monoclinic
_symmetry_space_group_name_Hall '-P 2yn'
_symmetry_space_group_name_H-M 'P 1 21/n 1'
_atom_sites_solution_hydrogens geom
_atom_sites_solution_primary direct
_atom_sites_solution_secondary difmap
_audit_creation_method SHELXL-97
_cell_angle_alpha 90.00
_cell_angle_beta 93.522(5)
_cell_angle_gamma 90.00
_cell_formula_units_Z 8
_cell_length_a 14.5898(11)
_cell_length_b 23.7421(19)
_cell_length_c 20.4841(7)
_cell_measurement_reflns_used 49
_cell_measurement_temperature 293(2)
_cell_measurement_theta_max 22.50
_cell_measurement_theta_min 10.93
_cell_volume 7082.1(8)
_computing_cell_refinement 'Siemens XSCANS'
_computing_data_collection 'Siemens XSCANS'
_computing_data_reduction 'Siemens SHELXTL'
_computing_molecular_graphics 'Bruker SHELXTL'
_computing_publication_material 'Bruker SHELXTL'
_computing_structure_refinement 'SHELXL-97 (Sheldrick, 1997)'
_computing_structure_solution 'SHELXS-97 (Sheldrick, 1990)'
_diffrn_ambient_temperature 293(2)
_diffrn_measured_fraction_theta_full 0.961
_diffrn_measured_fraction_theta_max 0.961
_diffrn_measurement_device_type 'Siemens P4'
_diffrn_measurement_method '\w scans'
_diffrn_radiation_monochromator graphite
_diffrn_radiation_source 'sealed tube'
_diffrn_radiation_type CuK\a
_diffrn_radiation_wavelength 1.54178
_diffrn_reflns_av_R_equivalents 0.0352
_diffrn_reflns_av_sigmaI/netI 0.0449
_diffrn_reflns_limit_h_max 15
_diffrn_reflns_limit_h_min 0
_diffrn_reflns_limit_k_max 27
_diffrn_reflns_limit_k_min 0
_diffrn_reflns_limit_l_max 23
_diffrn_reflns_limit_l_min -23
_diffrn_reflns_number 11255
_diffrn_reflns_theta_full 61.99
_diffrn_reflns_theta_max 61.99
_diffrn_reflns_theta_min 2.85
_diffrn_standards_interval_count 97
_diffrn_standards_number 3
_exptl_absorpt_coefficient_mu 4.170
_exptl_absorpt_correction_T_max 0.8577
_exptl_absorpt_correction_T_min 0.5820
_exptl_absorpt_correction_type empirical
_exptl_absorpt_process_details
;
Bruker XPREP, version 5.1/NT
Ellipsoidal absorption correction using psi-scans
;
_exptl_crystal_colour Colourless
_exptl_crystal_density_diffrn 1.376
_exptl_crystal_density_method 'not measured'
_exptl_crystal_description blocks
_exptl_crystal_F_000 3024
_exptl_crystal_size_max 0.11
_exptl_crystal_size_mid 0.10
_exptl_crystal_size_min 0.05
_platon_squeeze_details
;
SQUEEZE suggests 357e/cell, which is 89.3e/asu.
Solvent was said to be dcm (CH2Cl2), which has 42e.
asu contains 2 macrocycles, so 89e/asu = 44.5e/macrocycle.
This is close to 1 dcm/macrocycle so this was considered to be
the solvent present.

asu thus 2dcm low = C2 H4 Cl4, so UNIT C8 H16 Cl16 low,
i.e. C288 H192 O32 S32
;
_refine_diff_density_max 0.303
_refine_diff_density_min -0.330
_refine_diff_density_rms 0.050
_refine_ls_extinction_method none
_refine_ls_goodness_of_fit_ref 1.077
_refine_ls_hydrogen_treatment constr
_refine_ls_matrix_type full
_refine_ls_number_parameters 848
_refine_ls_number_reflns 10688
_refine_ls_number_restraints 4
_refine_ls_restrained_S_all 1.078
_refine_ls_R_factor_all 0.1126
_refine_ls_R_factor_gt 0.0702
_refine_ls_shift/su_max 0.000
_refine_ls_shift/su_mean 0.000
_refine_ls_structure_factor_coef Fsqd
_refine_ls_weighting_details 'calc w=1/[\s^2^(Fo^2^)+(0.1148P)^2^+0.0000P] where P=(Fo^2^+2Fc^2^)/3'
_refine_ls_weighting_scheme calc
_refine_ls_wR_factor_gt 0.1937
_refine_ls_wR_factor_ref 0.2179
_reflns_number_gt 6098
_reflns_number_total 10688
_reflns_threshold_expression >2sigma(I)
_cod_data_source_file b912193e.txt
_cod_data_source_block Compound_6
_cod_depositor_comments
;
The following automatic conversions were performed:
'_symmetry_cell_setting' value 'Monoclinic' changed to 'monoclinic'
according to '/home/saulius/struct/CIF-dictionaries/cif_core.dic'
dictionary named 'cif_core.dic' version 2.4.1 from
2010-06-29.

'_exptl_absorpt_correction_type' value 'Empirical' changed to
'empirical' according to
'/home/saulius/struct/CIF-dictionaries/cif_core.dic' dictionary named
'cif_core.dic' version 2.4.1 from 2010-06-29.

Automatic conversion script
Id: cif_fix_enum 1527 2010-12-29 10:47:43Z saulius 
;
_cod_original_sg_symbol_H-M P2(1)/n
_cod_database_code 7150757

loop_
_symmetry_equiv_pos_as_xyz
'x, y, z'
'-x+1/2, y+1/2, -z+1/2'
'-x, -y, -z'
'x-1/2, -y-1/2, z-1/2'

loop_
_atom_site_label
_atom_site_type_symbol
_atom_site_fract_x
_atom_site_fract_y
_atom_site_fract_z
_atom_site_U_iso_or_equiv
_atom_site_adp_type
_atom_site_occupancy
_atom_site_symmetry_multiplicity
_atom_site_calc_flag
_atom_site_refinement_flags
_atom_site_disorder_assembly
_atom_site_disorder_group
S1 S 0.64149(10) 0.27693(6) 0.74453(6) 0.0760(4) Uani 1 1 d . . .
O11 O 0.7264(3) 0.2525(2) 0.7710(2) 0.0919(15) Uani 0.806(4) 1 d P A .
O12 O 0.6098(4) 0.3279(2) 0.7655(2) 0.0925(15) Uani 0.806(4) 1 d P A .
S2 S 0.63304(11) 0.24380(7) 0.23204(6) 0.0863(5) Uani 1 1 d . . .
O21 O 0.7171(3) 0.2168(2) 0.2116(2) 0.0906(15) Uani 0.806(4) 1 d P A .
O22 O 0.5944(4) 0.2890(2) 0.1985(2) 0.0975(16) Uani 0.806(4) 1 d P A .
S3 S 0.34326(15) 0.04748(9) 0.23689(7) 0.1116(6) Uani 1 1 d . A .
O31 O 0.3990(16) 0.0039(10) 0.2206(10) 0.099(7) Uiso 0.194(4) 1 d P . .
O32 O 0.2659(17) 0.0752(11) 0.2045(12) 0.112(7) Uiso 0.194(4) 1 d P . .
S4 S 0.33086(14) 0.09290(9) 0.75076(7) 0.1089(7) Uani 1 1 d . . .
O41 O 0.3735(12) 0.0440(7) 0.7790(8) 0.069(5) Uiso 0.194(4) 1 d P . .
O42 O 0.2521(13) 0.1183(8) 0.7692(8) 0.077(5) Uiso 0.194(4) 1 d P . .
C1 C 0.6490(4) 0.2854(3) 0.6593(2) 0.068(4) Uani 0.670(15) 1 d PG A 1
C2 C 0.5819(5) 0.3127(4) 0.6199(3) 0.081(3) Uani 0.670(15) 1 d PG A 1
H2A H 0.5341 0.3313 0.6388 0.097 Uiso 0.670(15) 1 calc PR A 1
C3 C 0.5862(5) 0.3121(4) 0.5523(3) 0.076(2) Uani 0.670(15) 1 d PGD A 1
H3A H 0.5414 0.3304 0.5260 0.091 Uiso 0.670(15) 1 calc PR A 1
C4 C 0.6576(5) 0.2842(3) 0.5241(2) 0.071(9) Uani 0.670(15) 1 d PGD A 1
C5 C 0.7247(4) 0.2569(4) 0.5635(3) 0.076(2) Uani 0.670(15) 1 d PGD A 1
H5A H 0.7725 0.2383 0.5446 0.091 Uiso 0.670(15) 1 calc PR A 1
C6 C 0.7204(4) 0.2575(4) 0.6310(3) 0.071(2) Uani 0.670(15) 1 d PG A 1
H6A H 0.7653 0.2392 0.6574 0.085 Uiso 0.670(15) 1 calc PR A 1
C7 C 0.6582(5) 0.2791(3) 0.4492(2) 0.076(6) Uani 0.670(15) 1 d PGD A 1
C8 C 0.5895(5) 0.3044(4) 0.4093(3) 0.081(3) Uani 0.670(15) 1 d PGD A 1
H8A H 0.5470 0.3280 0.4275 0.097 Uiso 0.670(15) 1 calc PR A 1
C9 C 0.5842(5) 0.2943(5) 0.3424(3) 0.082(3) Uani 0.670(15) 1 d PG A 1
H9A H 0.5382 0.3112 0.3157 0.098 Uiso 0.670(15) 1 calc PR A 1
C10 C 0.6477(5) 0.2589(4) 0.3153(2) 0.080(6) Uani 0.670(15) 1 d PG A 1
C11 C 0.7164(6) 0.2337(4) 0.3552(3) 0.076(3) Uani 0.670(15) 1 d PG A 1
H11A H 0.7589 0.2101 0.3371 0.092 Uiso 0.670(15) 1 calc PR A 1
C12 C 0.7217(6) 0.2438(4) 0.4221(3) 0.075(3) Uani 0.670(15) 1 d PGD A 1
H12A H 0.7677 0.2269 0.4488 0.090 Uiso 0.670(15) 1 calc PR A 1
C1' C 0.6522(9) 0.2775(6) 0.6591(4) 0.056(7) Uiso 0.330(15) 1 d PG A 2
C2' C 0.6158(10) 0.3235(5) 0.6244(6) 0.057(5) Uiso 0.330(15) 1 d PG A 2
H2'A H 0.5890 0.3529 0.6463 0.069 Uiso 0.330(15) 1 calc PR A 2
C3' C 0.6195(10) 0.3254(5) 0.5567(6) 0.058(5) Uiso 0.330(15) 1 d PGD A 2
H3'A H 0.5951 0.3562 0.5335 0.069 Uiso 0.330(15) 1 calc PR A 2
C4' C 0.6595(9) 0.2815(6) 0.5239(4) 0.052(14) Uiso 0.330(15) 1 d PGD A 2
C5' C 0.6959(11) 0.2355(6) 0.5587(6) 0.074(6) Uiso 0.330(15) 1 d PGD A 2
H5'A H 0.7227 0.2061 0.5367 0.089 Uiso 0.330(15) 1 calc PR A 2
C6' C 0.6922(11) 0.2336(6) 0.6263(6) 0.068(5) Uiso 0.330(15) 1 d PG A 2
H6'A H 0.7166 0.2028 0.6495 0.081 Uiso 0.330(15) 1 calc PR A 2
C7' C 0.6571(9) 0.2774(6) 0.4538(5) 0.041(7) Uiso 0.330(15) 1 d PGD A 2
C8' C 0.6190(10) 0.3197(5) 0.4139(7) 0.061(5) Uiso 0.330(15) 1 d PGD A 2
H8'A H 0.5973 0.3525 0.4324 0.073 Uiso 0.330(15) 1 calc PR A 2
C9' C 0.6134(12) 0.3130(6) 0.3463(6) 0.082(7) Uiso 0.330(15) 1 d PG A 2
H9'A H 0.5879 0.3413 0.3196 0.099 Uiso 0.330(15) 1 calc PR A 2
C10' C 0.6458(11) 0.2640(7) 0.3187(5) 0.057(8) Uiso 0.330(15) 1 d PG A 2
C11' C 0.6839(13) 0.2216(6) 0.3586(7) 0.091(8) Uiso 0.330(15) 1 d PG A 2
H11D H 0.7056 0.1888 0.3402 0.110 Uiso 0.330(15) 1 calc PR A 2
C12' C 0.6896(12) 0.2283(6) 0.4262(7) 0.097(8) Uiso 0.330(15) 1 d PGD A 2
H12D H 0.7151 0.2000 0.4529 0.116 Uiso 0.330(15) 1 calc PR A 2
C13 C 0.5490(4) 0.1887(3) 0.2291(2) 0.0750(14) Uani 1 1 d . A .
C14 C 0.4579(4) 0.2023(3) 0.2392(3) 0.0897(17) Uani 1 1 d . . .
H14A H 0.4390 0.2392 0.2452 0.108 Uiso 1 1 calc R A .
C15 C 0.3985(5) 0.1582(3) 0.2398(3) 0.0960(19) Uani 1 1 d . A .
H15A H 0.3371 0.1658 0.2458 0.115 Uiso 1 1 calc R . .
C16 C 0.4246(4) 0.1026(3) 0.2320(2) 0.0818(16) Uani 1 1 d . . .
C17 C 0.5154(5) 0.0909(3) 0.2201(3) 0.0922(17) Uani 1 1 d . A .
H17A H 0.5340 0.0540 0.2132 0.111 Uiso 1 1 calc R . .
C18 C 0.5777(4) 0.1345(3) 0.2187(3) 0.0842(16) Uani 1 1 d . . .
H18A H 0.6387 0.1273 0.2108 0.101 Uiso 1 1 calc R A .
C19 C 0.3288(4) 0.0501(3) 0.3219(3) 0.0823(15) Uani 1 1 d . . .
C20 C 0.3897(4) 0.0216(3) 0.3648(3) 0.0984(19) Uani 1 1 d . A .
H20A H 0.4361 -0.0003 0.3488 0.118 Uiso 1 1 calc R . .
C21 C 0.3809(4) 0.0260(3) 0.4308(3) 0.0897(17) Uani 1 1 d . . .
H21A H 0.4224 0.0068 0.4589 0.108 Uiso 1 1 calc R A .
C22 C 0.3129(4) 0.0578(2) 0.4577(2) 0.0686(12) Uani 1 1 d . A .
C23 C 0.2487(4) 0.0819(3) 0.4139(3) 0.0876(16) Uani 1 1 d . . .
H23A H 0.1996 0.1015 0.4299 0.105 Uiso 1 1 calc R A .
C24 C 0.2552(5) 0.0777(3) 0.3463(3) 0.0955(18) Uani 1 1 d . A .
H24A H 0.2102 0.0936 0.3179 0.115 Uiso 1 1 calc R . .
C25 C 0.3090(4) 0.0644(2) 0.5291(2) 0.0708(13) Uani 1 1 d . . .
C26 C 0.3604(4) 0.0285(3) 0.5715(3) 0.0882(17) Uani 1 1 d . A .
H26A H 0.3924 -0.0013 0.5542 0.106 Uiso 1 1 calc R . .
C27 C 0.3643(5) 0.0365(3) 0.6386(3) 0.0892(17) Uani 1 1 d . . .
H27A H 0.3981 0.0117 0.6657 0.107 Uiso 1 1 calc R A .
C28 C 0.3193(4) 0.0799(3) 0.6651(3) 0.0832(16) Uani 1 1 d . A .
C29 C 0.2639(5) 0.1133(3) 0.6247(3) 0.106(2) Uani 1 1 d . . .
H29A H 0.2286 0.1415 0.6423 0.127 Uiso 1 1 calc R A .
C30 C 0.2605(4) 0.1051(3) 0.5577(3) 0.0957(18) Uani 1 1 d . A .
H30A H 0.2232 0.1286 0.5312 0.115 Uiso 1 1 calc R . .
C31 C 0.4201(4) 0.1440(2) 0.7520(2) 0.0745(14) Uani 1 1 d . . .
C32 C 0.5110(4) 0.1298(2) 0.7621(2) 0.0792(15) Uani 1 1 d . A .
H32A H 0.5271 0.0924 0.7701 0.095 Uiso 1 1 calc R . .
C33 C 0.5786(4) 0.1701(2) 0.7604(2) 0.0771(14) Uani 1 1 d . . .
H33A H 0.6401 0.1598 0.7662 0.093 Uiso 1 1 calc R A .
C34 C 0.5554(3) 0.2259(2) 0.7499(2) 0.0648(12) Uani 1 1 d . A .
C35 C 0.4646(4) 0.2417(2) 0.7411(2) 0.0772(14) Uani 1 1 d . . .
H35A H 0.4486 0.2793 0.7347 0.093 Uiso 1 1 calc R A .
C36 C 0.3966(4) 0.1997(3) 0.7421(3) 0.0855(16) Uani 1 1 d . A .
H36A H 0.3351 0.2097 0.7360 0.103 Uiso 1 1 calc R . .
S1A S 0.86526(11) 0.08627(6) 0.22563(6) 0.0816(4) Uani 1 1 d . . .
O11A O 0.7760(5) 0.0654(3) 0.2000(3) 0.084(2) Uani 0.50 1 d P . .
O12A O 0.9103(6) 0.1289(3) 0.1950(3) 0.089(2) Uani 0.50 1 d P . .
S2A S 0.86110(11) 0.11780(7) 0.74002(6) 0.0816(4) Uani 1 1 d . . .
O21A O 0.7714(5) 0.0951(3) 0.7586(3) 0.0771(19) Uani 0.50 1 d P . .
O22A O 0.8980(6) 0.1630(3) 0.7647(3) 0.081(2) Uani 0.50 1 d P . .
C1A C 0.8576(4) 0.1004(2) 0.3096(2) 0.0699(13) Uani 1 1 d . . .
C2A C 0.9297(4) 0.1252(2) 0.3456(2) 0.0811(15) Uani 1 1 d . . .
H2AA H 0.9811 0.1372 0.3248 0.097 Uiso 1 1 calc R . .
C3A C 0.9261(4) 0.1327(2) 0.4127(2) 0.0772(14) Uani 1 1 d . . .
H3AA H 0.9752 0.1496 0.4362 0.093 Uiso 1 1 calc R . .
C4A C 0.8512(3) 0.11530(19) 0.4447(2) 0.0632(11) Uani 1 1 d . . .
C5A C 0.7775(4) 0.0936(3) 0.4067(3) 0.0832(15) Uani 1 1 d . . .
H5AA H 0.7239 0.0842 0.4266 0.100 Uiso 1 1 calc R . .
C6A C 0.7814(4) 0.0854(3) 0.3405(3) 0.0898(17) Uani 1 1 d . . .
H6AA H 0.7316 0.0695 0.3166 0.108 Uiso 1 1 calc R . .
C7A C 0.8499(3) 0.11946(19) 0.5168(2) 0.0633(11) Uani 1 1 d . . .
C8A C 0.9109(4) 0.1537(2) 0.5535(2) 0.0724(13) Uani 1 1 d . . .
H8AA H 0.9507 0.1768 0.5318 0.087 Uiso 1 1 calc R . .
C9A C 0.9144(4) 0.1545(2) 0.6212(3) 0.0785(14) Uani 1 1 d . . .
H9AA H 0.9565 0.1773 0.6446 0.094 Uiso 1 1 calc R . .
C10A C 0.8544(4) 0.1209(2) 0.6534(2) 0.0706(13) Uani 1 1 d . . .
C11A C 0.7919(4) 0.0882(3) 0.6187(3) 0.0892(17) Uani 1 1 d . . .
H11B H 0.7506 0.0663 0.6405 0.107 Uiso 1 1 calc R . .
C12A C 0.7897(4) 0.0876(2) 0.5516(3) 0.0851(16) Uani 1 1 d . . .
H12B H 0.7466 0.0651 0.5288 0.102 Uiso 1 1 calc R . .
C13A C 0.9405(4) 0.0617(2) 0.7538(2) 0.0655(12) Uani 1 1 d . . .
C14A C 1.0331(4) 0.0682(2) 0.7430(4) 0.100(2) Uani 1 1 d . . .
H14B H 1.0556 0.1030 0.7305 0.121 Uiso 1 1 calc R . .
C15A C 1.0906(4) 0.0228(2) 0.7509(4) 0.101(2) Uani 1 1 d . . .
H15B H 1.1523 0.0269 0.7429 0.122 Uiso 1 1 calc R . .
C16A C 1.0594(4) -0.0283(2) 0.7703(2) 0.0663(12) Uani 1 1 d . . .
C17A C 0.9681(5) -0.0347(3) 0.7823(3) 0.0933(18) Uani 1 1 d . . .
H17B H 0.9462 -0.0693 0.7958 0.112 Uiso 1 1 calc R . .
C18A C 0.9100(4) 0.0102(2) 0.7743(3) 0.0834(16) Uani 1 1 d . . .
H18B H 0.8485 0.0059 0.7829 0.100 Uiso 1 1 calc R . .
S1B S 0.09169(12) -0.06100(8) 1.00536(12) 0.1162(7) Uani 1 1 d . . .
O11B O 0.0498(6) -0.0635(4) 1.0620(6) 0.129(4) Uani 0.50 1 d P B .
O12B O 0.0427(6) -0.0703(4) 0.9396(5) 0.120(3) Uani 0.50 1 d P B .
S2B S 0.60681(12) 0.25075(8) 0.97881(12) 0.1117(6) Uani 1 1 d . . .
O21B O 0.6192(7) 0.2794(4) 1.0405(6) 0.139(4) Uani 0.50 1 d P . .
O22B O 0.6078(6) 0.2746(4) 0.9175(6) 0.130(4) Uani 0.50 1 d P . .
C1B C 0.1633(4) -0.0012(3) 0.9938(5) 0.078(3) Uani 0.623(16) 1 d PG B 1
C2B C 0.2039(8) 0.0114(4) 0.9359(3) 0.104(4) Uani 0.623(16) 1 d PG B 1
H2BA H 0.1895 -0.0098 0.8985 0.124 Uiso 0.623(16) 1 calc PR B 1
C3B C 0.2659(8) 0.0558(4) 0.9339(3) 0.097(4) Uani 0.623(16) 1 d PG B 1
H3BA H 0.2930 0.0642 0.8952 0.116 Uiso 0.623(16) 1 calc PR B 1
C4B C 0.2873(5) 0.0874(3) 0.9899(4) 0.074(5) Uani 0.623(16) 1 d PG B 1
C5B C 0.2468(8) 0.0748(3) 1.0477(4) 0.093(4) Uani 0.623(16) 1 d PG B 1
H5BA H 0.2612 0.0960 1.0852 0.112 Uiso 0.623(16) 1 calc PR B 1
C6B C 0.1848(8) 0.0305(3) 1.0497(4) 0.100(4) Uani 0.623(16) 1 d PG B 1
H6BA H 0.1577 0.0220 1.0884 0.120 Uiso 0.623(16) 1 calc PR B 1
C1* C 0.1675(8) -0.0009(5) 1.0114(6) 0.079(6) Uiso 0.377(16) 1 d PG B 2
C2* C 0.1688(8) 0.0290(5) 0.9531(6) 0.072(5) Uiso 0.377(16) 1 d PG B 2
H2*A H 0.1281 0.0198 0.9181 0.086 Uiso 0.377(16) 1 calc PR B 2
C3* C 0.2310(9) 0.0728(5) 0.9472(6) 0.068(4) Uiso 0.377(16) 1 d PG B 2
H3*A H 0.2319 0.0928 0.9082 0.081 Uiso 0.377(16) 1 calc PR B 2
C4* C 0.2920(8) 0.0867(4) 0.9996(6) 0.056(6) Uiso 0.377(16) 1 d PG B 2
C5* C 0.2906(10) 0.0568(6) 1.0579(5) 0.084(5) Uiso 0.377(16) 1 d PG B 2
H5*A H 0.3314 0.0660 1.0929 0.101 Uiso 0.377(16) 1 calc PR B 2
C6* C 0.2284(11) 0.0130(6) 1.0638(5) 0.080(5) Uiso 0.377(16) 1 d PG B 2
H6*A H 0.2275 -0.0070 1.1027 0.096 Uiso 0.377(16) 1 calc PR B 2
C7B C 0.3628(4) 0.1310(2) 0.9904(2) 0.0677(13) Uani 1 1 d . . .
C8B C 0.3895(5) 0.1511(3) 0.9322(3) 0.111(2) Uani 1 1 d . B .
H8BA H 0.3593 0.1388 0.8935 0.133 Uiso 1 1 calc R . .
C9B C 0.4614(5) 0.1897(4) 0.9296(3) 0.116(2) Uani 1 1 d . . .
H9BA H 0.4763 0.2037 0.8891 0.139 Uiso 1 1 calc R B .
C10B C 0.5098(4) 0.2073(2) 0.9839(3) 0.0783(14) Uani 1 1 d . B .
C11B C 0.4819(6) 0.1892(4) 1.0423(3) 0.117(2) Uani 1 1 d . . .
H11C H 0.5122 0.2020 1.0807 0.140 Uiso 1 1 calc R B .
C12B C 0.4087(5) 0.1518(3) 1.0461(3) 0.109(2) Uani 1 1 d . B .
H12C H 0.3905 0.1407 1.0869 0.131 Uiso 1 1 calc R . .
C13B C 0.6962(4) 0.2003(2) 0.9835(2) 0.0782(14) Uani 1 1 d . . .
C14B C 0.7293(5) 0.1782(3) 0.9277(3) 0.104(2) Uani 1 1 d . . .
H14C H 0.7063 0.1911 0.8871 0.125 Uiso 1 1 calc R . .
C15B C 0.7950(5) 0.1379(3) 0.9310(3) 0.114(2) Uani 1 1 d . . .
H15C H 0.8183 0.1244 0.8927 0.136 Uiso 1 1 calc R . .
C16B C 0.8272(4) 0.1171(3) 0.9899(3) 0.0838(16) Uani 1 1 d . . .
C17B C 0.8011(5) 0.1413(3) 1.0455(3) 0.111(2) Uani 1 1 d . . .
H17C H 0.8274 0.1299 1.0859 0.133 Uiso 1 1 calc R . .
C18B C 0.7353(5) 0.1830(3) 1.0423(3) 0.110(2) Uani 1 1 d . . .
H18C H 0.7174 0.1995 1.0807 0.132 Uiso 1 1 calc R . .

loop_
_atom_site_aniso_label
_atom_site_aniso_U_11
_atom_site_aniso_U_22
_atom_site_aniso_U_33
_atom_site_aniso_U_23
_atom_site_aniso_U_13
_atom_site_aniso_U_12
S1 0.0760(9) 0.0874(9) 0.0643(7) -0.0027(6) 0.0027(6) -0.0202(7)
O11 0.082(3) 0.120(4) 0.073(3) 0.014(3) -0.006(2) -0.017(3)
O12 0.117(4) 0.086(3) 0.076(3) -0.023(2) 0.017(3) -0.026(3)
S2 0.0827(10) 0.1207(12) 0.0563(7) 0.0127(7) 0.0121(6) -0.0116(9)
O21 0.066(3) 0.128(4) 0.081(3) -0.010(3) 0.032(2) -0.011(3)
O22 0.123(4) 0.093(3) 0.078(3) 0.018(3) 0.016(3) -0.013(3)
S3 0.1312(15) 0.1330(15) 0.0706(9) -0.0056(9) 0.0058(9) -0.0379(13)
S4 0.1232(14) 0.1350(15) 0.0712(8) -0.0104(9) 0.0279(9) -0.0634(12)
C1 0.063(6) 0.067(6) 0.076(7) -0.008(4) 0.009(4) -0.026(4)
C2 0.091(8) 0.073(5) 0.079(5) -0.008(4) 0.009(5) 0.003(6)
C3 0.085(7) 0.074(5) 0.068(5) -0.001(4) 0.001(4) 0.007(6)
C4 0.071(10) 0.061(9) 0.082(12) 0.003(4) 0.019(5) -0.017(4)
C5 0.071(6) 0.086(6) 0.069(5) -0.007(4) -0.001(4) 0.005(5)
C6 0.076(6) 0.074(6) 0.063(4) -0.001(4) 0.006(4) -0.003(5)
C7 0.081(8) 0.068(7) 0.078(8) 0.011(4) 0.003(4) -0.012(4)
C8 0.066(6) 0.082(6) 0.093(6) -0.010(5) -0.002(5) 0.018(6)
C9 0.078(6) 0.109(7) 0.058(4) 0.001(4) -0.007(4) 0.010(7)
C10 0.075(7) 0.102(10) 0.066(6) 0.016(4) 0.024(4) -0.008(5)
C11 0.079(7) 0.097(6) 0.054(4) 0.001(4) 0.010(4) 0.006(6)
C12 0.087(7) 0.075(5) 0.063(4) -0.005(4) 0.005(4) 0.023(6)
C13 0.068(4) 0.100(4) 0.058(3) 0.010(3) 0.004(2) -0.002(3)
C14 0.065(4) 0.104(4) 0.101(4) 0.014(3) 0.010(3) 0.017(3)
C15 0.072(4) 0.122(5) 0.096(4) 0.015(4) 0.019(3) 0.019(4)
C16 0.093(4) 0.098(4) 0.053(3) 0.007(2) -0.008(3) -0.014(3)
C17 0.091(5) 0.106(5) 0.080(4) -0.006(3) 0.009(3) -0.005(4)
C18 0.055(3) 0.126(5) 0.072(3) -0.005(3) 0.010(2) 0.015(3)
C19 0.079(4) 0.093(4) 0.074(3) 0.001(3) -0.003(3) -0.013(3)
C20 0.086(4) 0.119(5) 0.089(4) -0.013(4) 0.003(3) 0.007(4)
C21 0.076(4) 0.120(5) 0.073(3) -0.004(3) -0.003(3) 0.002(4)
C22 0.070(3) 0.062(3) 0.072(3) 0.005(2) -0.005(2) -0.010(3)
C23 0.078(4) 0.095(4) 0.091(4) 0.009(3) 0.012(3) 0.019(3)
C24 0.092(4) 0.112(5) 0.079(4) 0.021(3) -0.019(3) 0.014(4)
C25 0.081(4) 0.065(3) 0.067(3) 0.002(2) 0.005(2) -0.011(3)
C26 0.113(5) 0.080(4) 0.073(3) 0.009(3) 0.012(3) 0.001(3)
C27 0.105(5) 0.090(4) 0.072(3) 0.004(3) 0.000(3) -0.009(4)
C28 0.096(4) 0.082(4) 0.072(3) -0.004(3) 0.010(3) -0.036(3)
C29 0.110(5) 0.124(5) 0.085(4) -0.033(4) 0.014(4) 0.013(4)
C30 0.097(5) 0.102(5) 0.088(4) -0.002(3) -0.001(3) 0.023(4)
C31 0.084(4) 0.084(4) 0.058(3) -0.008(2) 0.026(3) -0.019(3)
C32 0.086(4) 0.078(3) 0.075(3) 0.003(3) 0.013(3) 0.001(3)
C33 0.072(4) 0.087(4) 0.072(3) -0.001(3) 0.007(3) -0.003(3)
C34 0.058(3) 0.077(3) 0.060(2) -0.005(2) 0.010(2) -0.009(2)
C35 0.067(3) 0.084(3) 0.081(3) -0.009(3) 0.009(3) 0.003(3)
C36 0.063(3) 0.115(5) 0.079(3) -0.015(3) 0.012(3) -0.006(3)
S1A 0.0945(11) 0.0870(9) 0.0622(7) 0.0072(6) -0.0052(7) 0.0138(8)
O11A 0.087(5) 0.100(5) 0.062(4) -0.003(3) -0.016(3) 0.023(4)
O12A 0.135(7) 0.076(4) 0.057(4) 0.018(3) 0.017(4) 0.000(5)
S2A 0.0887(10) 0.0896(10) 0.0685(7) -0.0018(7) 0.0197(7) 0.0149(8)
O21A 0.060(4) 0.089(5) 0.084(4) 0.004(4) 0.027(3) 0.004(4)
O22A 0.112(6) 0.063(4) 0.068(4) -0.007(3) 0.013(4) -0.001(4)
C1A 0.081(4) 0.069(3) 0.060(3) 0.008(2) 0.001(3) 0.010(3)
C2A 0.096(4) 0.086(4) 0.063(3) 0.004(3) 0.015(3) -0.015(3)
C3A 0.083(4) 0.083(3) 0.066(3) 0.001(2) 0.009(3) -0.012(3)
C4A 0.070(3) 0.057(3) 0.063(3) 0.007(2) 0.004(2) -0.003(2)
C5A 0.073(4) 0.102(4) 0.075(3) 0.002(3) 0.006(3) -0.010(3)
C6A 0.089(4) 0.105(4) 0.074(3) 0.002(3) -0.003(3) -0.004(4)
C7A 0.071(3) 0.055(2) 0.064(3) 0.005(2) 0.004(2) 0.000(2)
C8A 0.075(3) 0.063(3) 0.080(3) -0.002(2) 0.016(3) -0.017(3)
C9A 0.082(4) 0.079(3) 0.075(3) -0.008(3) 0.009(3) -0.015(3)
C10A 0.081(4) 0.070(3) 0.061(3) 0.000(2) 0.012(2) 0.007(3)
C11A 0.097(4) 0.092(4) 0.078(3) 0.015(3) 0.005(3) -0.017(3)
C12A 0.092(4) 0.088(4) 0.074(3) 0.016(3) -0.002(3) -0.024(3)
C13A 0.074(3) 0.072(3) 0.051(2) -0.006(2) 0.005(2) 0.001(3)
C14A 0.086(4) 0.061(3) 0.157(6) 0.006(3) 0.026(4) -0.009(3)
C15A 0.069(4) 0.071(4) 0.166(6) 0.008(4) 0.016(4) -0.008(3)
C16A 0.073(4) 0.072(3) 0.053(2) 0.003(2) -0.003(2) -0.002(3)
C17A 0.096(5) 0.088(4) 0.097(4) 0.035(3) 0.012(3) 0.000(4)
C18A 0.066(3) 0.088(4) 0.099(4) 0.027(3) 0.020(3) -0.004(3)
S1B 0.0629(10) 0.1046(13) 0.181(2) 0.0313(13) 0.0084(11) 0.0080(9)
O11B 0.091(6) 0.107(7) 0.198(10) 0.040(7) 0.076(7) 0.032(5)
O12B 0.075(5) 0.104(6) 0.173(9) 0.031(6) -0.059(6) -0.007(5)
S2B 0.0813(11) 0.0906(11) 0.1633(18) -0.0138(12) 0.0094(11) 0.0103(9)
O21B 0.104(7) 0.096(6) 0.217(12) -0.075(7) 0.007(7) 0.016(5)
O22B 0.088(6) 0.114(7) 0.192(10) 0.094(7) 0.029(6) 0.032(5)
C1B 0.051(6) 0.092(7) 0.093(7) 0.017(5) 0.009(4) 0.022(4)
C2B 0.127(10) 0.116(9) 0.066(5) 0.003(6) -0.011(6) 0.002(9)
C3B 0.136(11) 0.097(8) 0.059(5) 0.004(5) 0.008(6) -0.005(8)
C4B 0.065(7) 0.097(9) 0.062(6) 0.010(4) 0.014(4) 0.027(5)
C5B 0.126(10) 0.108(8) 0.051(4) -0.002(5) 0.040(5) 0.015(8)
C6B 0.099(9) 0.122(8) 0.085(7) 0.029(7) 0.056(6) 0.017(8)
C7B 0.069(3) 0.081(3) 0.053(2) -0.004(2) 0.005(2) 0.016(3)
C8B 0.125(6) 0.156(7) 0.051(3) -0.007(3) 0.006(3) -0.029(5)
C9B 0.125(6) 0.155(7) 0.070(4) 0.001(4) 0.016(4) -0.007(5)
C10B 0.073(4) 0.077(3) 0.085(4) -0.008(3) 0.006(3) 0.003(3)
C11B 0.123(6) 0.146(7) 0.078(4) -0.012(4) -0.022(4) -0.002(5)
C12B 0.133(6) 0.135(6) 0.059(3) 0.002(3) 0.003(3) -0.004(5)
C13B 0.074(4) 0.092(4) 0.067(3) -0.011(3) 0.000(3) 0.005(3)
C14B 0.111(5) 0.145(6) 0.056(3) 0.008(3) -0.006(3) 0.047(5)
C15B 0.116(5) 0.158(7) 0.066(3) 0.004(4) 0.004(3) 0.060(5)
C16B 0.074(4) 0.092(4) 0.086(4) 0.014(3) 0.010(3) 0.010(3)
C17B 0.112(5) 0.159(7) 0.061(3) 0.026(4) -0.005(3) 0.042(5)
C18B 0.117(6) 0.150(6) 0.063(3) -0.010(4) 0.010(3) 0.014(5)

loop_
_atom_type_symbol
_atom_type_description
_atom_type_scat_dispersion_real
_atom_type_scat_dispersion_imag
_atom_type_scat_source
C C 0.0181 0.0091 'International Tables Vol C Tables 4.2.6.8 and 6.1.1.4'
H H 0.0000 0.0000 'International Tables Vol C Tables 4.2.6.8 and 6.1.1.4'
O O 0.0492 0.0322 'International Tables Vol C Tables 4.2.6.8 and 6.1.1.4'
S S 0.3331 0.5567 'International Tables Vol C Tables 4.2.6.8 and 6.1.1.4'
Cl Cl 0.3639 0.7018 'International Tables Vol C Tables 4.2.6.8 and 6.1.1.4'

loop_
_geom_angle_atom_site_label_1
_geom_angle_atom_site_label_2
_geom_angle_atom_site_label_3
_geom_angle
_geom_angle_site_symmetry_1
_geom_angle_site_symmetry_3
_geom_angle_publ_flag
O12 S1 O11 122.3(3) . . ?
O12 S1 C34 109.5(3) . . ?
O11 S1 C34 107.4(3) . . ?
O12 S1 C1' 110.7(5) . . ?
O11 S1 C1' 104.5(5) . . ?
C34 S1 C1' 100.1(5) . . ?
O12 S1 C1 104.5(3) . . ?
O11 S1 C1 108.3(3) . . ?
C34 S1 C1 103.2(3) . . ?
O22 S2 O21 121.6(3) . . ?
O22 S2 C10 110.4(4) . . ?
O21 S2 C10 108.3(3) . . ?
O22 S2 C13 107.1(3) . . ?
O21 S2 C13 104.7(3) . . ?
C10 S2 C13 103.1(3) . . ?
O22 S2 C10' 107.0(6) . . ?
O21 S2 C10' 110.6(6) . . ?
C13 S2 C10' 104.6(5) . . ?
O31 S3 O32 134.1(14) . . ?
O31 S3 C19 112.0(9) . . ?
O32 S3 C19 107.6(10) . . ?
O31 S3 C16 97.7(10) . . ?
O32 S3 C16 98.4(10) . . ?
C19 S3 C16 98.7(3) . . ?
O42 S4 O41 126.8(10) . . ?
O42 S4 C28 108.5(8) . . ?
O41 S4 C28 105.7(7) . . ?
O42 S4 C31 108.8(8) . . ?
O41 S4 C31 104.4(7) . . ?
C28 S4 C31 99.1(2) . . ?
C2 C1 C6 120.0 . . ?
C2 C1 S1 122.8(4) . . ?
C6 C1 S1 116.8(4) . . ?
C3 C2 C1 120.0 . . ?
C2 C3 C4 120.0 . . ?
C3 C4 C5 120.0 . . ?
C3 C4 C7 120.1(5) . . ?
C5 C4 C7 119.6(5) . . ?
C6 C5 C4 120.0 . . ?
C5 C6 C1 120.0 . . ?
C8 C7 C12 120.0 . . ?
C8 C7 C4 120.3(5) . . ?
C12 C7 C4 119.3(5) . . ?
C7 C8 C9 120.0 . . ?
C10 C9 C8 120.0 . . ?
C9 C10 C11 120.0 . . ?
C9 C10 S2 118.1(4) . . ?
C11 C10 S2 121.8(4) . . ?
C12 C11 C10 120.0 . . ?
C11 C12 C7 120.0 . . ?
C2' C1' C6' 120.0 . . ?
C2' C1' S1 117.4(8) . . ?
C6' C1' S1 122.6(8) . . ?
C1' C2' C3' 120.0 . . ?
C4' C3' C2' 120.0 . . ?
C3' C4' C5' 120.0 . . ?
C3' C4' C7' 123.3(10) . . ?
C5' C4' C7' 116.3(10) . . ?
C6' C5' C4' 120.0 . . ?
C5' C6' C1' 120.0 . . ?
C8' C7' C12' 120.0 . . ?
C8' C7' C4' 121.5(10) . . ?
C12' C7' C4' 118.4(10) . . ?
C9' C8' C7' 120.0 . . ?
C8' C9' C10' 120.0 . . ?
C11' C10' C9' 120.0 . . ?
C11' C10' S2 113.2(9) . . ?
C9' C10' S2 126.5(9) . . ?
C10' C11' C12' 120.0 . . ?
C11' C12' C7' 120.0 . . ?
C18 C13 C14 122.8(6) . . ?
C18 C13 S2 118.3(4) . . ?
C14 C13 S2 118.8(5) . . ?
C15 C14 C13 115.9(6) . . ?
C14 C15 C16 123.6(6) . . ?
C15 C16 C17 118.8(6) . . ?
C15 C16 S3 120.5(5) . . ?
C17 C16 S3 120.7(5) . . ?
C18 C17 C16 119.3(6) . . ?
C13 C18 C17 119.5(5) . . ?
C24 C19 C20 119.1(5) . . ?
C24 C19 S3 121.1(5) . . ?
C20 C19 S3 119.7(5) . . ?
C21 C20 C19 119.5(6) . . ?
C20 C21 C22 123.1(6) . . ?
C23 C22 C21 116.2(5) . . ?
C23 C22 C25 122.2(5) . . ?
C21 C22 C25 121.6(5) . . ?
C22 C23 C24 122.0(6) . . ?
C19 C24 C23 119.6(5) . . ?
C30 C25 C26 116.2(5) . . ?
C30 C25 C22 124.0(5) . . ?
C26 C25 C22 119.8(5) . . ?
C27 C26 C25 121.3(6) . . ?
C28 C27 C26 120.7(6) . . ?
C27 C28 C29 118.7(5) . . ?
C27 C28 S4 120.6(5) . . ?
C29 C28 S4 120.7(5) . . ?
C28 C29 C30 120.0(6) . . ?
C25 C30 C29 122.8(6) . . ?
C32 C31 C36 119.3(5) . . ?
C32 C31 S4 122.2(5) . . ?
C36 C31 S4 118.5(5) . . ?
C31 C32 C33 120.8(5) . . ?
C32 C33 C34 120.1(5) . . ?
C35 C34 C33 120.5(5) . . ?
C35 C34 S1 119.3(4) . . ?
C33 C34 S1 120.2(4) . . ?
C34 C35 C36 118.5(5) . . ?
C31 C36 C35 120.9(5) . . ?
O12A S1A O11A 121.6(4) . . ?
O12A S1A C16A 106.4(4) . 3_756 ?
O11A S1A C16A 107.0(3) . 3_756 ?
O12A S1A C1A 111.4(4) . . ?
O11A S1A C1A 107.9(3) . . ?
C16A S1A C1A 100.3(2) 3_756 . ?
O22A S2A O21A 123.6(4) . . ?
O22A S2A C10A 110.7(4) . . ?
O21A S2A C10A 106.0(3) . . ?
O22A S2A C13A 108.0(4) . . ?
O21A S2A C13A 105.2(3) . . ?
C10A S2A C13A 100.7(2) . . ?
C6A C1A C2A 118.8(5) . . ?
C6A C1A S1A 120.4(4) . . ?
C2A C1A S1A 120.8(4) . . ?
C1A C2A C3A 120.6(5) . . ?
C4A C3A C2A 120.9(5) . . ?
C3A C4A C5A 117.1(5) . . ?
C3A C4A C7A 121.1(5) . . ?
C5A C4A C7A 121.8(5) . . ?
C6A C5A C4A 121.9(5) . . ?
C1A C6A C5A 120.4(6) . . ?
C12A C7A C8A 116.5(4) . . ?
C12A C7A C4A 121.5(5) . . ?
C8A C7A C4A 122.0(4) . . ?
C9A C8A C7A 122.1(5) . . ?
C10A C9A C8A 119.1(5) . . ?
C11A C10A C9A 120.1(5) . . ?
C11A C10A S2A 119.5(4) . . ?
C9A C10A S2A 120.4(4) . . ?
C10A C11A C12A 120.1(5) . . ?
C11A C12A C7A 122.1(5) . . ?
C18A C13A C14A 118.9(5) . . ?
C18A C13A S2A 119.6(4) . . ?
C14A C13A S2A 121.4(4) . . ?
C15A C14A C13A 119.2(5) . . ?
C16A C15A C14A 121.5(6) . . ?
C15A C16A C17A 119.6(5) . . ?
C15A C16A S1A 119.4(4) . 3_756 ?
C17A C16A S1A 120.9(4) . 3_756 ?
C18A C17A C16A 119.4(5) . . ?
C17A C18A C13A 121.4(5) . . ?
O11B S1B O12B 123.4(6) . . ?
O11B S1B C16B 104.7(4) . 3_657 ?
O12B S1B C16B 102.6(4) . 3_657 ?
O11B S1B C1B 116.8(6) . . ?
O12B S1B C1B 104.3(5) . . ?
C16B S1B C1B 102.1(3) 3_657 . ?
O11B S1B C1* 106.6(6) . . ?
O12B S1B C1* 115.6(6) . . ?
C16B S1B C1* 100.7(5) 3_657 . ?
O22B S2B O21B 126.8(7) . . ?
O22B S2B C10B 110.4(5) . . ?
O21B S2B C10B 106.5(5) . . ?
O22B S2B C13B 106.1(4) . . ?
O21B S2B C13B 102.8(5) . . ?
C10B S2B C13B 101.1(3) . . ?
C2B C1B C6B 120.0 . . ?
C2B C1B S1B 124.6(5) . . ?
C6B C1B S1B 115.1(5) . . ?
C3B C2B C1B 120.0 . . ?
C4B C3B C2B 120.0 . . ?
C5B C4B C3B 120.0 . . ?
C5B C4B C7B 119.4(5) . . ?
C3B C4B C7B 120.2(5) . . ?
C4B C5B C6B 120.0 . . ?
C5B C6B C1B 120.0 . . ?
C2* C1* C6* 120.0 . . ?
C2* C1* S1B 112.7(7) . . ?
C6* C1* S1B 126.9(7) . . ?
C3* C2* C1* 120.0 . . ?
C2* C3* C4* 120.0 . . ?
C3* C4* C5* 120.0 . . ?
C3* C4* C7B 118.9(8) . . ?
C5* C4* C7B 120.9(8) . . ?
C6* C5* C4* 120.0 . . ?
C5* C6* C1* 120.0 . . ?
C8B C7B C12B 116.7(6) . . ?
C8B C7B C4* 126.4(7) . . ?
C12B C7B C4* 116.8(7) . . ?
C8B C7B C4B 118.7(5) . . ?
C12B C7B C4B 124.6(6) . . ?
C7B C8B C9B 121.3(6) . . ?
C10B C9B C8B 121.9(6) . . ?
C9B C10B C11B 117.3(6) . . ?
C9B C10B S2B 121.0(5) . . ?
C11B C10B S2B 121.7(5) . . ?
C10B C11B C12B 121.6(6) . . ?
C7B C12B C11B 121.1(6) . . ?
C18B C13B C14B 118.0(6) . . ?
C18B C13B S2B 121.3(5) . . ?
C14B C13B S2B 120.7(4) . . ?
C15B C14B C13B 121.0(5) . . ?
C14B C15B C16B 120.3(6) . . ?
C17B C16B C15B 119.6(6) . . ?
C17B C16B S1B 119.5(5) . 3_657 ?
C15B C16B S1B 120.8(5) . 3_657 ?
C16B C17B C18B 119.7(5) . . ?
C13B C18B C17B 120.8(6) . . ?

loop_
_geom_bond_atom_site_label_1
_geom_bond_atom_site_label_2
_geom_bond_distance
_geom_bond_site_symmetry_2
_geom_bond_publ_flag
S1 O12 1.374(5) . ?
S1 O11 1.443(5) . ?
S1 C34 1.754(5) . ?
S1 C1' 1.766(9) . ?
S1 C1 1.768(5) . ?
S2 O22 1.376(5) . ?
S2 O21 1.468(5) . ?
S2 C10 1.743(5) . ?
S2 C13 1.792(6) . ?
S2 C10' 1.837(11) . ?
S3 O31 1.37(2) . ?
S3 O32 1.43(3) . ?
S3 C19 1.768(6) . ?
S3 C16 1.773(6) . ?
S4 O42 1.371(19) . ?
S4 O41 1.424(17) . ?
S4 C28 1.779(5) . ?
S4 C31 1.780(5) . ?
C1 C2 1.3900 . ?
C1 C6 1.3900 . ?
C2 C3 1.3900 . ?
C3 C4 1.3900 . ?
C4 C5 1.3900 . ?
C4 C7 1.539(7) . ?
C5 C6 1.3900 . ?
C7 C8 1.3900 . ?
C7 C12 1.3900 . ?
C8 C9 1.3900 . ?
C9 C10 1.3900 . ?
C10 C11 1.3900 . ?
C11 C12 1.3900 . ?
C1' C2' 1.3900 . ?
C1' C6' 1.3900 . ?
C2' C3' 1.3900 . ?
C3' C4' 1.3900 . ?
C4' C5' 1.3900 . ?
C4' C7' 1.438(14) . ?
C5' C6' 1.3900 . ?
C7' C8' 1.3900 . ?
C7' C12' 1.3900 . ?
C8' C9' 1.3900 . ?
C9' C10' 1.3900 . ?
C10' C11' 1.3900 . ?
C11' C12' 1.3900 . ?
C13 C18 1.373(8) . ?
C13 C14 1.396(8) . ?
C14 C15 1.358(9) . ?
C15 C16 1.387(8) . ?
C16 C17 1.390(8) . ?
C17 C18 1.379(8) . ?
C19 C24 1.377(8) . ?
C19 C20 1.386(8) . ?
C20 C21 1.371(8) . ?
C21 C22 1.387(8) . ?
C22 C23 1.381(7) . ?
C22 C25 1.476(7) . ?
C23 C24 1.398(8) . ?
C25 C30 1.352(8) . ?
C25 C26 1.402(7) . ?
C26 C27 1.385(7) . ?
C27 C28 1.354(8) . ?
C28 C29 1.374(9) . ?
C29 C30 1.384(8) . ?
C31 C32 1.371(8) . ?
C31 C36 1.378(8) . ?
C32 C33 1.378(7) . ?
C33 C34 1.379(7) . ?
C34 C35 1.379(7) . ?
C35 C36 1.407(8) . ?
S1A O12A 1.378(7) . ?
S1A O11A 1.460(8) . ?
S1A C16A 1.760(5) 3_756 ?
S1A C1A 1.763(5) . ?
S2A O22A 1.291(7) . ?
S2A O21A 1.487(7) . ?
S2A C10A 1.772(5) . ?
S2A C13A 1.776(5) . ?
C1A C6A 1.360(8) . ?
C1A C2A 1.379(7) . ?
C2A C3A 1.389(7) . ?
C3A C4A 1.373(7) . ?
C4A C5A 1.388(7) . ?
C4A C7A 1.482(6) . ?
C5A C6A 1.376(7) . ?
C7A C12A 1.388(7) . ?
C7A C8A 1.391(7) . ?
C8A C9A 1.385(7) . ?
C9A C10A 1.382(7) . ?
C10A C11A 1.364(8) . ?
C11A C12A 1.373(7) . ?
C13A C18A 1.375(7) . ?
C13A C14A 1.391(8) . ?
C14A C15A 1.370(8) . ?
C15A C16A 1.364(7) . ?
C16A C17A 1.379(8) . ?
C16A S1A 1.760(5) 3_756 ?
C17A C18A 1.366(8) . ?
S1B O11B 1.345(10) . ?
S1B O12B 1.502(9) . ?
S1B C16B 1.781(6) 3_657 ?
S1B C1B 1.787(6) . ?
S1B C1* 1.806(9) . ?
S2B O22B 1.378(9) . ?
S2B O21B 1.437(10) . ?
S2B C10B 1.760(6) . ?
S2B C13B 1.768(6) . ?
C1B C2B 1.3900 . ?
C1B C6B 1.3900 . ?
C2B C3B 1.3900 . ?
C3B C4B 1.3900 . ?
C4B C5B 1.3900 . ?
C4B C7B 1.511(8) . ?
C5B C6B 1.3900 . ?
C1* C2* 1.3900 . ?
C1* C6* 1.3900 . ?
C2* C3* 1.3900 . ?
C3* C4* 1.3900 . ?
C4* C5* 1.3900 . ?
C4* C7B 1.496(10) . ?
C5* C6* 1.3900 . ?
C7B C8B 1.363(7) . ?
C7B C12B 1.378(8) . ?
C8B C9B 1.397(10) . ?
C9B C10B 1.349(8) . ?
C10B C11B 1.355(9) . ?
C11B C12B 1.395(10) . ?
C13B C18B 1.365(8) . ?
C13B C14B 1.372(7) . ?
C14B C15B 1.352(8) . ?
C15B C16B 1.361(8) . ?
C16B C17B 1.353(8) . ?
C16B S1B 1.781(6) 3_657 ?
C17B C18B 1.376(9) . ?

loop_
_platon_squeeze_void_nr
_platon_squeeze_void_average_x
_platon_squeeze_void_average_y
_platon_squeeze_void_average_z
_platon_squeeze_void_volume
_platon_squeeze_void_count_electrons
_platon_squeeze_void_content
1 -0.026 0.325 -0.011 176 44 ' '
2 0.026 0.675 0.011 176 42 ' '
3 0.000 0.500 0.500 198 51 ' '
4 0.000 0.000 0.500 132 41 ' '
5 0.474 0.175 0.489 176 44 ' '
6 0.500 1.000 0.000 198 51 ' '
7 0.500 0.500 1.000 132 41 ' '
8 0.526 0.825 0.511 176 42 ' '
